data_4134057
loop_
_publ_author_name
'Nguyen, Qui-Hien'
'Guo, Shu-Min'
'Royal, Titouan'
'Baudoin, Olivier'
'Cramer, Nicolai'

_publ_section_title
;
 Intermolecular Palladium(0)-Catalyzed Atropo-enantioselective C-H
 Arylation of Heteroarenes.
;
_journal_name_full 'Journal of the American Chemical Society'
_journal_paper_doi 10.1021/jacs.9b12299
_journal_year 2020
_chemical_formula_moiety 'C20 H17 N3 O'
_chemical_formula_sum 'C20 H17 N3 O'
_chemical_formula_weight 315.36
_space_group_crystal_system orthorhombic
_space_group_IT_number 19
_space_group_name_Hall 'P 2ac 2ab'
_space_group_name_H-M_alt 'P 21 21 21'
_atom_sites_solution_hydrogens geom
_atom_sites_solution_primary dual
_atom_sites_solution_secondary difmap
_audit_creation_date 2019-05-02
_audit_creation_method
;
Olex2 1.2
(compiled 2018.05.29 svn.r3508 for OlexSys, GUI svn.r5506)
;
_cell_angle_alpha 90
_cell_angle_beta 90
_cell_angle_gamma 90
_cell_formula_units_Z 4
_cell_length_a 7.41462(9)
_cell_length_b 10.40955(11)
_cell_length_c 20.8084(2)
_cell_measurement_reflns_used 19117
_cell_measurement_temperature 140.00(10)
_cell_measurement_theta_max 73.4190
_cell_measurement_theta_min 4.2190
_cell_volume 1606.05(3)
_computing_cell_refinement 'CrysAlisPro 1.171.40.20a (Rigaku OD, 2018)'
_computing_data_collection 'CrysAlisPro 1.171.40.20a (Rigaku OD, 2018)'
_computing_data_reduction 'CrysAlisPro 1.171.40.20a (Rigaku OD, 2018)'
_computing_molecular_graphics 'Olex2 (Dolomanov et al., 2009)'
_computing_publication_material 'Olex2 (Dolomanov et al., 2009)'
_computing_structure_refinement 'ShelXL (Sheldrick, 2015)'
_computing_structure_solution 'SHELXT 2018/2 (Sheldrick, 2018)'
_diffrn_ambient_environment N~2~
_diffrn_ambient_temperature 140.00(10)
_diffrn_detector 'CCD plate'
_diffrn_detector_area_resol_mean 10.2665
_diffrn_detector_type Atlas
_diffrn_measured_fraction_theta_full 0.999
_diffrn_measured_fraction_theta_max 0.991
_diffrn_measurement_details
;
List of Runs (angles in degrees, time in seconds):

  # Type    Start    End  Width  t~exp~   \w     \q     \k     \f   Frames
--------------------------------------------------------------------------
  1  \w   -114.00 -59.00   1.00    2.50    --  -43.01 -57.00-150.00   55
  2  \w    -69.00  29.00   1.00    2.50    --  -43.01  57.00 120.00   98
  3  \w    -44.00 -15.00   1.00    2.50    --  -43.01 -57.00-150.00   29
  4  \w   -128.00  45.00   1.00    2.50    --  -43.01   0.00   0.00  173
  5  \w    -41.00 -15.00   1.00    2.50    --  -43.01 -57.00  90.00   26
  6  \w    -98.00 -20.00   1.00    2.50    --  -43.01 -37.00 -60.00   78
  7  \w     32.00  98.00   1.00    2.50    --   43.01-125.00 -60.00   66
  8  \w     11.00  36.00   1.00    2.50    --   46.00  84.00 -48.95   25
  9  \w     12.00  42.00   1.00    2.50    --   46.00  81.00 124.08   30
 10  \w     11.00  36.00   1.00    2.50    --   46.00  84.00-163.67   25
 11  \w     12.00  37.00   1.00    2.50    --   46.00  83.00  25.98   25
 12  \w     16.00  41.00   1.00    2.50    --   50.00  81.00 -26.70   25
 13  \w     25.00  55.00   1.00    2.50    --   58.00  77.00-129.20   30
 14  \w     34.00  60.00   1.00    2.50    --   62.00  76.00  12.54   26
 15  \w     29.00  60.00   1.00    2.50    --   62.00  77.00  58.79   31
 16  \w     30.00  59.00   1.00    2.50    --   62.00  77.00 121.80   29
 17  \w     35.00  61.00   1.00    2.50    --   66.00  76.00 -76.30   26
 18  \w    120.00 146.00   1.00    2.50    --   70.00  77.00 -25.32   26
 19  \w     84.00 146.00   1.00    2.50    --   70.00  77.00 159.92   62
 20  \w     37.00  69.00   1.00    2.50    --   70.00  77.00 -25.32   32
 21  \w     37.00  77.00   1.00    2.50    --   70.00  77.00 159.92   40
 22  \w     37.00  67.00   1.00    2.50    --   70.00  77.00  96.71   30
 23  \w     42.00  77.00   1.00    2.50    --   74.00  73.00-116.02   35
 24  \w     45.00  72.00   1.00   10.00    --   78.00  77.00  81.60   27
 25  \w     47.00  86.00   1.00   10.00    --   78.00  76.00 -76.02   39
 26  \w     49.00  74.00   1.00   10.00    --   82.00  77.00-170.74   25
 27  \w     50.00  84.00   1.00   10.00    --   82.00  74.00 129.72   34
 28  \w     73.00 161.00   1.00   10.00    --  105.68  77.00 120.00   88
 29  \w     71.00 118.00   1.00   10.00    --  105.68-125.00 150.00   47
 30  \w     78.00 178.00   1.00   10.00    --  105.68  61.00   0.00  100
 31  \w    120.00 161.00   1.00   10.00    --  105.68 125.00 -30.00   41
 32  \w     73.00 170.00   1.00   10.00    --  105.68  77.00 -90.00   97
 33  \w     79.00 106.00   1.00   10.00    --  105.68  61.00-150.00   27
 34  \w    114.00 176.00   1.00   10.00    --  105.68  77.00-180.00   62
 35  \w     74.00 100.00   1.00   10.00    --  105.68  77.00-180.00   26
 36  \w     74.00 133.00   1.00   10.00    --  105.68  77.00  30.00   59
 37  \w     74.00 170.00   1.00   10.00    --  105.68  77.00 150.00   96
 38  \w    132.00 158.00   1.00   10.00    --  105.68  77.00  90.00   26
 39  \w     33.00 118.00   1.00   10.00    --  105.68-125.00 -60.00   85
 40  \w     74.00 129.00   1.00   10.00    --  105.68  77.00  90.00   55
 41  \w    112.00 138.00   1.00   10.00    --  105.68  77.00 -30.00   26
 42  \w     73.00  99.00   1.00   10.00    --  105.68  77.00 -30.00   26
 43  \w     73.00 178.00   1.00   10.00    --  105.68  77.00 -60.00  105
 44  \w     73.00 173.00   1.00   10.00    --  105.68  77.00-120.00  100
 45  \w     73.00 169.00   1.00   10.00    --  105.68  77.00  60.00   96
 46  \w    141.00 168.00   1.00   10.00    --  105.68 125.00 -90.00   27
 47  \w    107.00 177.00   1.00   10.00    --  105.68 125.00  60.00   70
 48  \w     78.00 103.00   1.00   10.00    --  105.68  61.00  30.00   25
 49  \w     73.00 166.00   1.00   10.00    --  105.68  77.00-150.00   93
 50  \w     73.00  99.00   1.00   10.00    --  105.68  77.00   0.00   26
 51  \w     33.00 134.00   1.00   10.00    --  105.68 -77.00 -30.00  101
;
_diffrn_measurement_device 'four-circle diffractometer'
_diffrn_measurement_device_type 'SuperNova, Dual, Cu at home/near, Atlas'
_diffrn_measurement_method '\w scans'
_diffrn_orient_matrix_type 'CrysAlisPro convention (1999,Acta A55,543-557)'
_diffrn_orient_matrix_UB_11 -0.0923620000
_diffrn_orient_matrix_UB_12 -0.1047434000
_diffrn_orient_matrix_UB_13 -0.0406530000
_diffrn_orient_matrix_UB_21 -0.0217833000
_diffrn_orient_matrix_UB_22 0.0961817000
_diffrn_orient_matrix_UB_23 -0.0557324000
_diffrn_orient_matrix_UB_31 0.1847699000
_diffrn_orient_matrix_UB_32 -0.0410567000
_diffrn_orient_matrix_UB_33 -0.0269136000
_diffrn_radiation_monochromator mirror
_diffrn_radiation_probe x-ray
_diffrn_radiation_type CuK\a
_diffrn_radiation_wavelength 1.54184
_diffrn_reflns_av_R_equivalents 0.0197
_diffrn_reflns_av_unetI/netI 0.0079
_diffrn_reflns_Laue_measured_fraction_full 0.999
_diffrn_reflns_Laue_measured_fraction_max 0.991
_diffrn_reflns_limit_h_max 8
_diffrn_reflns_limit_h_min -8
_diffrn_reflns_limit_k_max 12
_diffrn_reflns_limit_k_min -12
_diffrn_reflns_limit_l_max 25
_diffrn_reflns_limit_l_min -25
_diffrn_reflns_number 27630
_diffrn_reflns_point_group_measured_fraction_full 1.000
_diffrn_reflns_point_group_measured_fraction_max 0.989
_diffrn_reflns_theta_full 67.684
_diffrn_reflns_theta_max 73.513
_diffrn_reflns_theta_min 4.249
_diffrn_source 'micro-focus sealed X-ray tube'
_diffrn_source_type 'SuperNova (Cu) X-ray Source'
_exptl_absorpt_coefficient_mu 0.656
_exptl_absorpt_correction_T_max 1.000
_exptl_absorpt_correction_T_min 0.313
_exptl_absorpt_correction_type gaussian
_exptl_absorpt_process_details
;
CrysAlisPro 1.171.40.20a (Rigaku Oxford Diffraction, 2018).
 Numerical absorption correction based on Gaussian integration over
 a multifaceted crystal model.
 Empirical absorption correction using spherical harmonics
 as implemented in SCALE3 ABSPACK scaling algorithm
;
_exptl_crystal_colour 'clear colourless'
_exptl_crystal_density_diffrn 1.304
_exptl_crystal_description irregular
_exptl_crystal_F_000 664
_exptl_crystal_size_max 0.551
_exptl_crystal_size_mid 0.38
_exptl_crystal_size_min 0.363
_refine_diff_density_max 0.174
_refine_diff_density_min -0.130
_refine_diff_density_rms 0.030
_refine_ls_abs_structure_details
;
 Flack x determined using 1325 quotients [(I+)-(I-)]/[(I+)+(I-)]
 (Parsons, Flack and Wagner, Acta Cryst. B69 (2013) 249-259).
;
_refine_ls_abs_structure_Flack 0.02(3)
_refine_ls_extinction_coef 0.0159(10)
_refine_ls_extinction_expression Fc^*^=kFc[1+0.001xFc^2^\l^3^/sin(2\q)]^-1/4^
_refine_ls_extinction_method 'SHELXL-2018/3 (Sheldrick 2018)'
_refine_ls_goodness_of_fit_ref 1.094
_refine_ls_hydrogen_treatment constr
_refine_ls_matrix_type full
_refine_ls_number_parameters 220
_refine_ls_number_reflns 3192
_refine_ls_number_restraints 0
_refine_ls_restrained_S_all 1.094
_refine_ls_R_factor_all 0.0272
_refine_ls_R_factor_gt 0.0272
_refine_ls_shift/su_max 0.000
_refine_ls_shift/su_mean 0.000
_refine_ls_structure_factor_coef Fsqd
_refine_ls_weighting_details 'w=1/[\s^2^(Fo^2^)+(0.0474P)^2^+0.2136P] where P=(Fo^2^+2Fc^2^)/3'
_refine_ls_weighting_scheme calc
_refine_ls_wR_factor_gt 0.0781
_refine_ls_wR_factor_ref 0.0782
_reflns_Friedel_coverage 0.721
_reflns_Friedel_fraction_full 1.000
_reflns_Friedel_fraction_max 0.986
_reflns_number_gt 3186
_reflns_number_total 3192
_reflns_threshold_expression 'I > 2\s(I)'
_cod_data_source_file ja9b12299_si_002.cif
_cod_data_source_block qhn-1-789
_cod_depositor_comments
;
The following automatic conversions were performed:

data item '_exptl_absorpt_correction_type' value 'Gaussian' was
changed to 'gaussian' in accordance with the
/home/data/users/saulius/crontab/automatic-downloads/rss-feeds/ACS/lib/dictionaries/cif_core.dic
dictionary named 'cif_core.dic' version 2.4.2 last updated on
2011-04-26.

Automatic conversion script
Id: cif_fix_values 7556 2019-12-06 15:28:31Z antanas 
;
_cod_database_code 4134057
_shelx_shelxl_version_number 2018/3
_audit_contact_author 'Farzaneh Fadaei Tirani'
_chemical_oxdiff_formula 'C20 H17 N3 O1'
_shelx_space_group_comment
;
The symmetry employed for this shelxl refinement is uniquely defined
by the following loop, which should always be used as a source of
symmetry information in preference to the above space-group names.
They are only intended as comments.
;
_reflns_odcompleteness_completeness 99.88
_reflns_odcompleteness_iscentric 1
_reflns_odcompleteness_theta 66.97
_olex2_refinement_description
;
1. Fixed Uiso
 At 1.2 times of:
  All C(H) groups
 At 1.5 times of:
  All C(H,H,H) groups
2.a Aromatic/amide H refined with riding coordinates:
 C5(H5), C6(H6), C8(H8), C9(H9), C10(H10), C11(H11), C15(H15), C16(H16),
 C17(H17), C18(H18), C19(H19)
2.b Idealised Me refined as rotating group:
 C13(H13A,H13B,H13C), C20(H20A,H20B,H20C)
;
_olex2_submission_special_instructions 'No special instructions were received'
_oxdiff_exptl_absorpt_empirical_details
;
Empirical correction (ABSPACK) includes:
- Absorption correction using spherical harmonics
- Frame scaling
- Detector area scaling
- B-factor correction
;
_oxdiff_exptl_absorpt_empirical_full_max 2.085
_oxdiff_exptl_absorpt_empirical_full_min 0.669

loop_
_space_group_symop_operation_xyz
'x, y, z'
'-x+1/2, -y, z+1/2'
'-x, y+1/2, -z+1/2'
'x+1/2, -y+1/2, -z'

loop_
_atom_site_label
_atom_site_type_symbol
_atom_site_fract_x
_atom_site_fract_y
_atom_site_fract_z
_atom_site_U_iso_or_equiv
_atom_site_adp_type
_atom_site_occupancy
_atom_site_site_symmetry_order
_atom_site_calc_flag
_atom_site_refinement_flags_posn
O1 O 0.44758(18) 0.46285(11) 0.45370(5) 0.0357(3) Uani 1 1 d .
N1 N 0.59388(18) 0.33088(12) 0.56864(6) 0.0274(3) Uani 1 1 d .
N2 N 0.5587(2) 0.21785(13) 0.59707(7) 0.0331(3) Uani 1 1 d .
N3 N 0.4082(2) 0.23153(12) 0.62957(6) 0.0309(3) Uani 1 1 d .
C1 C 0.4655(2) 0.41984(14) 0.58238(7) 0.0248(3) Uani 1 1 d .
C2 C 0.3463(2) 0.35428(14) 0.62212(7) 0.0255(3) Uani 1 1 d .
C3 C 0.4726(2) 0.55179(14) 0.55624(7) 0.0239(3) Uani 1 1 d .
C4 C 0.4673(2) 0.57043(14) 0.49034(7) 0.0281(3) Uani 1 1 d .
C5 C 0.4788(2) 0.69515(16) 0.46386(8) 0.0361(4) Uani 1 1 d .
H5 H 0.477233 0.706543 0.419534 0.043 Uiso 1 1 calc R
C6 C 0.4920(3) 0.79825(16) 0.50353(9) 0.0389(4) Uani 1 1 d .
H6 H 0.498971 0.879975 0.485646 0.047 Uiso 1 1 calc R
C7 C 0.4956(2) 0.78550(15) 0.57072(9) 0.0321(4) Uani 1 1 d .
C8 C 0.5121(3) 0.89348(16) 0.61160(10) 0.0422(5) Uani 1 1 d .
H8 H 0.519461 0.975287 0.593828 0.051 Uiso 1 1 calc R
C9 C 0.5173(3) 0.87923(18) 0.67657(10) 0.0449(5) Uani 1 1 d .
H9 H 0.529444 0.950957 0.702857 0.054 Uiso 1 1 calc R
C10 C 0.5043(2) 0.75610(18) 0.70398(9) 0.0382(4) Uani 1 1 d .
H10 H 0.506081 0.747004 0.748441 0.046 Uiso 1 1 calc R
C11 C 0.4891(2) 0.64944(16) 0.66582(8) 0.0293(3) Uani 1 1 d .
H11 H 0.480581 0.568689 0.684702 0.035 Uiso 1 1 calc R
C12 C 0.4861(2) 0.66047(14) 0.59798(7) 0.0253(3) Uani 1 1 d .
C13 C 0.4703(3) 0.4732(2) 0.38555(7) 0.0437(5) Uani 1 1 d .
H13A H 0.456736 0.390018 0.366263 0.066 Uiso 1 1 calc GR
H13B H 0.588482 0.506093 0.376275 0.066 Uiso 1 1 calc GR
H13C H 0.381031 0.530566 0.368417 0.066 Uiso 1 1 calc GR
C14 C 0.1797(2) 0.39471(14) 0.65475(7) 0.0253(3) Uani 1 1 d .
C15 C 0.0957(2) 0.51185(15) 0.64162(7) 0.0282(3) Uani 1 1 d .
H15 H 0.145153 0.566803 0.611097 0.034 Uiso 1 1 calc R
C16 C -0.0610(2) 0.54715(16) 0.67373(8) 0.0336(4) Uani 1 1 d .
H16 H -0.115862 0.625305 0.664455 0.040 Uiso 1 1 calc R
C17 C -0.1356(2) 0.46673(18) 0.71936(8) 0.0368(4) Uani 1 1 d .
H17 H -0.240336 0.490690 0.740825 0.044 Uiso 1 1 calc R
C18 C -0.0538(2) 0.35043(17) 0.73300(8) 0.0371(4) Uani 1 1 d .
H18 H -0.103736 0.296168 0.763734 0.044 Uiso 1 1 calc R
C19 C 0.1022(2) 0.31449(16) 0.70101(8) 0.0313(4) Uani 1 1 d .
H19 H 0.156008 0.236024 0.710438 0.038 Uiso 1 1 calc R
C20 C 0.7592(2) 0.34392(16) 0.53118(9) 0.0345(4) Uani 1 1 d .
H20A H 0.819200 0.262340 0.528922 0.052 Uiso 1 1 calc GR
H20B H 0.837049 0.405518 0.551398 0.052 Uiso 1 1 calc GR
H20C H 0.730012 0.372500 0.488562 0.052 Uiso 1 1 calc GR

loop_
_atom_site_aniso_label
_atom_site_aniso_U_11
_atom_site_aniso_U_22
_atom_site_aniso_U_33
_atom_site_aniso_U_23
_atom_site_aniso_U_13
_atom_site_aniso_U_12
O1 0.0483(7) 0.0359(6) 0.0230(5) -0.0048(4) 0.0015(5) -0.0026(6)
N1 0.0314(7) 0.0205(6) 0.0302(6) -0.0013(5) 0.0035(5) 0.0020(5)
N2 0.0393(8) 0.0223(6) 0.0378(7) 0.0008(5) 0.0057(6) 0.0034(6)
N3 0.0378(7) 0.0226(6) 0.0324(6) 0.0020(5) 0.0050(6) 0.0021(5)
C1 0.0286(8) 0.0221(7) 0.0238(6) -0.0036(5) 0.0000(6) 0.0009(6)
C2 0.0310(8) 0.0215(7) 0.0241(6) 0.0002(5) -0.0010(6) -0.0006(6)
C3 0.0235(7) 0.0221(7) 0.0261(7) 0.0007(5) 0.0016(6) 0.0005(6)
C4 0.0288(8) 0.0280(8) 0.0275(7) 0.0007(6) 0.0028(6) 0.0005(6)
C5 0.0411(9) 0.0362(9) 0.0311(8) 0.0106(7) 0.0061(7) 0.0044(7)
C6 0.0429(10) 0.0263(7) 0.0475(10) 0.0113(7) 0.0122(8) 0.0049(7)
C7 0.0276(8) 0.0234(7) 0.0453(9) 0.0000(7) 0.0080(7) 0.0008(6)
C8 0.0392(10) 0.0227(8) 0.0648(12) -0.0070(7) 0.0152(9) -0.0016(7)
C9 0.0378(9) 0.0357(9) 0.0613(11) -0.0238(8) 0.0125(9) -0.0067(7)
C10 0.0292(8) 0.0466(10) 0.0389(8) -0.0156(7) 0.0020(7) -0.0021(8)
C11 0.0248(7) 0.0311(8) 0.0320(8) -0.0047(6) -0.0006(6) 0.0002(6)
C12 0.0205(7) 0.0231(7) 0.0324(7) -0.0013(6) 0.0026(5) 0.0010(6)
C13 0.0483(11) 0.0586(12) 0.0242(8) -0.0041(7) 0.0026(7) 0.0037(9)
C14 0.0271(7) 0.0255(7) 0.0234(7) -0.0017(6) -0.0016(6) -0.0034(6)
C15 0.0267(8) 0.0287(7) 0.0291(7) 0.0040(6) 0.0009(6) -0.0019(6)
C16 0.0298(8) 0.0333(8) 0.0378(8) 0.0031(6) 0.0017(7) 0.0035(7)
C17 0.0287(8) 0.0444(10) 0.0374(8) 0.0044(7) 0.0059(7) 0.0011(7)
C18 0.0343(8) 0.0419(9) 0.0350(8) 0.0101(7) 0.0056(7) -0.0032(7)
C19 0.0330(8) 0.0290(8) 0.0318(7) 0.0052(6) 0.0009(6) -0.0019(6)
C20 0.0329(8) 0.0293(8) 0.0413(9) -0.0032(7) 0.0106(7) 0.0028(7)

loop_
_atom_type_symbol
_atom_type_description
_atom_type_scat_dispersion_real
_atom_type_scat_dispersion_imag
_atom_type_scat_source
C C 0.0181 0.0091 'International Tables Vol C Tables 4.2.6.8 and 6.1.1.4'
H H 0.0000 0.0000 'International Tables Vol C Tables 4.2.6.8 and 6.1.1.4'
N N 0.0311 0.0180 'International Tables Vol C Tables 4.2.6.8 and 6.1.1.4'
O O 0.0492 0.0322 'International Tables Vol C Tables 4.2.6.8 and 6.1.1.4'

loop_
_exptl_crystal_face_index_h
_exptl_crystal_face_index_k
_exptl_crystal_face_index_l
_exptl_crystal_face_perp_dist
0 1 0 0.1867
0 -1 0 0.1934
1 0 -1 0.1939
-1 0 1 0.2878
-1 1 1 0.2898
1 0 2 0.1476
-1 0 -2 0.2159
0 0 1 0.2176
0 0 -1 0.2015
-1 -1 2 0.2354
0 2 -1 0.1582
-1 -2 0 0.1338
0 -1 2 0.2544

loop_
_geom_angle_atom_site_label_1
_geom_angle_atom_site_label_2
_geom_angle_atom_site_label_3
_geom_angle
C4 O1 C13 118.64(13)
N2 N1 C1 111.62(13)
N2 N1 C20 118.70(13)
C1 N1 C20 129.62(13)
N3 N2 N1 107.28(13)
N2 N3 C2 109.18(13)
N1 C1 C2 103.66(13)
N1 C1 C3 122.06(13)
C2 C1 C3 134.28(14)
N3 C2 C1 108.26(14)
N3 C2 C14 119.81(13)
C1 C2 C14 131.93(14)
C4 C3 C1 119.55(13)
C4 C3 C12 119.50(14)
C12 C3 C1 120.95(13)
O1 C4 C3 116.21(13)
O1 C4 C5 122.92(14)
C3 C4 C5 120.86(15)
C4 C5 H5 120.2
C6 C5 C4 119.58(15)
C6 C5 H5 120.2
C5 C6 H6 118.9
C5 C6 C7 122.14(15)
C7 C6 H6 118.9
C6 C7 C8 121.67(16)
C6 C7 C12 118.86(15)
C8 C7 C12 119.46(16)
C7 C8 H8 119.6
C9 C8 C7 120.88(17)
C9 C8 H8 119.6
C8 C9 H9 120.0
C8 C9 C10 120.04(16)
C10 C9 H9 120.0
C9 C10 H10 119.7
C11 C10 C9 120.61(17)
C11 C10 H10 119.7
C10 C11 H11 119.6
C10 C11 C12 120.89(16)
C12 C11 H11 119.6
C7 C12 C3 119.05(14)
C11 C12 C3 122.84(14)
C11 C12 C7 118.11(14)
O1 C13 H13A 109.5
O1 C13 H13B 109.5
O1 C13 H13C 109.5
H13A C13 H13B 109.5
H13A C13 H13C 109.5
H13B C13 H13C 109.5
C15 C14 C2 122.27(14)
C15 C14 C19 118.26(14)
C19 C14 C2 119.47(14)
C14 C15 H15 119.7
C16 C15 C14 120.63(14)
C16 C15 H15 119.7
C15 C16 H16 119.8
C17 C16 C15 120.34(16)
C17 C16 H16 119.8
C16 C17 H17 120.1
C16 C17 C18 119.72(17)
C18 C17 H17 120.1
C17 C18 H18 119.9
C17 C18 C19 120.22(15)
C19 C18 H18 119.9
C14 C19 H19 119.6
C18 C19 C14 120.83(15)
C18 C19 H19 119.6
N1 C20 H20A 109.5
N1 C20 H20B 109.5
N1 C20 H20C 109.5
H20A C20 H20B 109.5
H20A C20 H20C 109.5
H20B C20 H20C 109.5

loop_
_geom_bond_atom_site_label_1
_geom_bond_atom_site_label_2
_geom_bond_distance
O1 C4 1.3626(18)
O1 C13 1.4323(18)
N1 N2 1.3425(18)
N1 C1 1.3586(19)
N1 C20 1.459(2)
N2 N3 1.313(2)
N3 C2 1.366(2)
C1 C2 1.389(2)
C1 C3 1.478(2)
C2 C14 1.471(2)
C3 C4 1.386(2)
C3 C12 1.430(2)
C4 C5 1.413(2)
C5 H5 0.9300
C5 C6 1.358(3)
C6 H6 0.9300
C6 C7 1.405(2)
C7 C8 1.415(2)
C7 C12 1.421(2)
C8 H8 0.9300
C8 C9 1.360(3)
C9 H9 0.9300
C9 C10 1.406(3)
C10 H10 0.9300
C10 C11 1.370(2)
C11 H11 0.9300
C11 C12 1.416(2)
C13 H13A 0.9600
C13 H13B 0.9600
C13 H13C 0.9600
C14 C15 1.396(2)
C14 C19 1.398(2)
C15 H15 0.9300
C15 C16 1.390(2)
C16 H16 0.9300
C16 C17 1.381(2)
C17 H17 0.9300
C17 C18 1.383(3)
C18 H18 0.9300
C18 C19 1.386(2)
C19 H19 0.9300
C20 H20A 0.9600
C20 H20B 0.9600
C20 H20C 0.9600

loop_
_geom_torsion_atom_site_label_1
_geom_torsion_atom_site_label_2
_geom_torsion_atom_site_label_3
_geom_torsion_atom_site_label_4
_geom_torsion
O1 C4 C5 C6 177.70(16)
N1 N2 N3 C2 -0.13(17)
N1 C1 C2 N3 -0.35(16)
N1 C1 C2 C14 179.01(15)
N1 C1 C3 C4 61.2(2)
N1 C1 C3 C12 -118.36(16)
N2 N1 C1 C2 0.28(17)
N2 N1 C1 C3 -179.39(13)
N2 N3 C2 C1 0.31(17)
N2 N3 C2 C14 -179.14(13)
N3 C2 C14 C15 -170.35(14)
N3 C2 C14 C19 10.3(2)
C1 N1 N2 N3 -0.10(17)
C1 C2 C14 C15 10.4(3)
C1 C2 C14 C19 -169.05(16)
C1 C3 C4 O1 2.8(2)
C1 C3 C4 C5 -178.30(15)
C1 C3 C12 C7 178.94(14)
C1 C3 C12 C11 -1.5(2)
C2 C1 C3 C4 -118.33(19)
C2 C1 C3 C12 62.1(2)
C2 C14 C15 C16 -179.57(14)
C2 C14 C19 C18 179.40(15)
C3 C1 C2 N3 179.26(16)
C3 C1 C2 C14 -1.4(3)
C3 C4 C5 C6 -1.1(3)
C4 C3 C12 C7 -0.6(2)
C4 C3 C12 C11 178.89(14)
C4 C5 C6 C7 0.3(3)
C5 C6 C7 C8 179.08(17)
C5 C6 C7 C12 0.4(3)
C6 C7 C8 C9 -179.29(17)
C6 C7 C12 C3 -0.2(2)
C6 C7 C12 C11 -179.73(15)
C7 C8 C9 C10 -0.7(3)
C8 C7 C12 C3 -178.93(15)
C8 C7 C12 C11 1.5(2)
C8 C9 C10 C11 1.0(3)
C9 C10 C11 C12 0.0(3)
C10 C11 C12 C3 179.21(15)
C10 C11 C12 C7 -1.2(2)
C12 C3 C4 O1 -177.60(13)
C12 C3 C4 C5 1.3(2)
C12 C7 C8 C9 -0.6(3)
C13 O1 C4 C3 -170.05(15)
C13 O1 C4 C5 11.1(2)
C14 C15 C16 C17 0.2(2)
C15 C14 C19 C18 0.0(2)
C15 C16 C17 C18 -0.1(3)
C16 C17 C18 C19 -0.1(3)
C17 C18 C19 C14 0.1(3)
C19 C14 C15 C16 -0.2(2)
C20 N1 N2 N3 177.56(14)
C20 N1 C1 C2 -177.06(15)
C20 N1 C1 C3 3.3(2)

loop_
_exptl_oxdiff_crystal_face_indexfrac_h
_exptl_oxdiff_crystal_face_indexfrac_k
_exptl_oxdiff_crystal_face_indexfrac_l
_exptl_oxdiff_crystal_face_x
_exptl_oxdiff_crystal_face_y
_exptl_oxdiff_crystal_face_z
0.0001 0.9995 0.0000 -0.1047 0.0961 -0.0410
-0.0001 -0.9995 -0.0000 0.1047 -0.0961 0.0410
0.9994 0.0001 -1.0005 -0.0516 0.0340 0.2116
-0.9994 -0.0001 1.0005 0.0516 -0.0340 -0.2116
-0.9993 0.9995 1.0005 -0.0531 0.0621 -0.2526
0.9995 0.0002 1.9984 -0.1736 -0.1331 0.1309
-0.9995 -0.0002 -1.9984 0.1736 0.1331 -0.1309
0.0000 0.0000 0.9996 -0.0406 -0.0557 -0.0269
-0.0000 -0.0000 -0.9996 0.0406 0.0557 0.0269
-0.9995 -0.9996 2.0001 0.1157 -0.1858 -0.1975
0.0002 1.9991 -0.9995 -0.1688 0.2480 -0.0551
-0.9996 -1.9992 0.0008 0.3017 -0.1706 -0.1026
-0.0001 -0.9995 1.9992 0.0234 -0.2075 -0.0128
